data_1001354
loop_
_publ_author_name
'Mouron, P'
'Choisnet, J'

_publ_section_title
;
New substituted copper titanates with the Ca Cu~3~ Ti~4~ O~12~
structure: Li (Cu~3-x~ Li~x~) (Ti~3-x~ M~1+x~) O~12~ (M(V)=Nb:
12<x<.33; M(V)=Ta: x=.33)
;
_journal_coden_ASTM JSSCBI
_journal_name_full 'Journal of Solid State Chemistry'
_journal_page_first 311
_journal_page_last 317
_journal_paper_doi 10.1016/0022-4596(87)90200-3
_journal_volume 66
_journal_year 1987
_chemical_formula_structural 'Li (Cu2.67 Li.33) (Ti2.67 Nb1.33) O12'
_chemical_formula_sum 'Cu2.67 Li1.33 Nb1.33 O12 Ti2.67'
_chemical_name_systematic
;
Lithium copper titanium niobium oxide (1.33/2.67/2.67/1.33/12)
;
_space_group_IT_number 204
_symmetry_cell_setting cubic
_symmetry_Int_Tables_number 204
_symmetry_space_group_name_Hall '-I 2 2 3'
_symmetry_space_group_name_H-M 'I m -3'
_cell_angle_alpha 90
_cell_angle_beta 90
_cell_angle_gamma 90
_cell_formula_units_Z 2
_cell_length_a 7.4314(3)
_cell_length_b 7.4314(3)
_cell_length_c 7.4314(3)
_cell_volume 410.4
_refine_ls_R_factor_all 0.036
_cod_database_code 1001354

loop_
_symmetry_equiv_pos_as_xyz
x,y,z
x,-y,-z
-x,y,-z
-x,-y,z
y,z,x
-y,-z,x
y,-z,-x
-y,z,-x
z,x,y
-z,x,-y
-z,-x,y
z,-x,-y
-x,-y,-z
-x,y,z
x,-y,z
x,y,-z
-y,-z,-x
y,z,-x
-y,z,x
y,-z,x
-z,-x,-y
z,-x,y
z,x,-y
-z,x,y
1/2+x,1/2+y,1/2+z
1/2+x,1/2-y,1/2-z
1/2-x,1/2+y,1/2-z
1/2-x,1/2-y,1/2+z
1/2+y,1/2+z,1/2+x
1/2-y,1/2-z,1/2+x
1/2+y,1/2-z,1/2-x
1/2-y,1/2+z,1/2-x
1/2+z,1/2+x,1/2+y
1/2-z,1/2+x,1/2-y
1/2-z,1/2-x,1/2+y
1/2+z,1/2-x,1/2-y
1/2-x,1/2-y,1/2-z
1/2-x,1/2+y,1/2+z
1/2+x,1/2-y,1/2+z
1/2+x,1/2+y,1/2-z
1/2-y,1/2-z,1/2-x
1/2+y,1/2+z,1/2-x
1/2-y,1/2+z,1/2+x
1/2+y,1/2-z,1/2+x
1/2-z,1/2-x,1/2-y
1/2+z,1/2-x,1/2+y
1/2+z,1/2+x,1/2-y
1/2-z,1/2+x,1/2+y

loop_
_atom_site_label
_atom_site_type_symbol
_atom_site_symmetry_multiplicity
_atom_site_Wyckoff_symbol
_atom_site_fract_x
_atom_site_fract_y
_atom_site_fract_z
_atom_site_occupancy
_atom_site_attached_hydrogens
_atom_site_calc_flag
Li1 Li1+ 24 g 0.11(1) 0.06(1) 0. 0.08 0 d
Cu1 Cu2+ 6 b 0. 0.5 0.5 0.89 0 d
Li2 Li1+ 6 b 0. 0.5 0.5 0.11 0 d
Ti1 Ti4+ 8 c 0.25 0.25 0.25 0.67 0 d
Nb1 Nb5+ 8 c 0.25 0.25 0.25 0.33 0 d
O1 O2- 24 g 0.310(1) 0.180(1) 0. 1. 0 d

loop_
_atom_type_symbol
_atom_type_oxidation_number
Li1+ 1.000
Cu2+ 2.000
Ti4+ 4.000
Nb5+ 5.000
O2- -2.000
